data_2006224
loop_
_publ_author_name
'Damas, Ana M.'
'Kijjoa, Anake'
'Pinto, Madalena'

_publ_section_title
;
 Two Dolabrane-type Diterpenoids
;
_journal_issue 6
_journal_name_full 'Acta Crystallographica Section C'
_journal_page_first 755
_journal_page_last 757
_journal_paper_doi 10.1107/S0108270196015752
_journal_volume 53
_journal_year 1997
_chemical_formula_moiety 'C19 H30 O5'
_chemical_formula_sum 'C19 H30 O5'
_chemical_formula_weight 338.43
_space_group_IT_number 19
_symmetry_cell_setting orthorhombic
_symmetry_space_group_name_Hall 'P 2ac 2ab'
_symmetry_space_group_name_H-M 'P 21 21 21'
_audit_creation_method SHELXL
_cell_angle_alpha 90
_cell_angle_beta 90
_cell_angle_gamma 90
_cell_formula_units_Z 4
_cell_length_a 6.2120(10)
_cell_length_b 10.162(5)
_cell_length_c 27.589(6)
_cell_measurement_reflns_used 1242
_cell_measurement_temperature 293(2)
_cell_measurement_theta_max 23.1
_cell_measurement_theta_min 4.8
_cell_volume 1741.6(10)
_computing_cell_refinement 'Stoe IPDS software package'
_computing_data_collection 'Stoe IPDS software package'
_computing_data_reduction 'Stoe IPDS software package'
_computing_molecular_graphics
;
ORTEP (Zsolnai & Pritzkow, 1995) and XPMA (Zsolnai, 1996)
;
_computing_publication_material 'SHELXL93 and ORTEP'
_computing_structure_refinement 'SHELXL93 (Sheldrick, 1993)'
_computing_structure_solution 'SHELXS86 (Sheldrick, 1990)'
_diffrn_ambient_temperature 293(2)
_diffrn_measurement_device 'Stoe IPDS'
_diffrn_measurement_method 'image plate'
_diffrn_radiation_monochromator graphite
_diffrn_radiation_source 'fine-focus sealed tube'
_diffrn_radiation_type MoKa
_diffrn_radiation_wavelength 0.71069
_diffrn_reflns_av_R_equivalents 0.1135
_diffrn_reflns_av_sigmaI/netI 0.0646
_diffrn_reflns_limit_h_max 7
_diffrn_reflns_limit_h_min -7
_diffrn_reflns_limit_k_max 13
_diffrn_reflns_limit_k_min -13
_diffrn_reflns_limit_l_max 35
_diffrn_reflns_limit_l_min -36
_diffrn_reflns_number 16068
_diffrn_reflns_theta_max 28.13
_diffrn_reflns_theta_min 4.98
_diffrn_standards_decay_% 0
_diffrn_standards_interval_time 6
_diffrn_standards_number 100
_exptl_absorpt_coefficient_mu 0.092
_exptl_absorpt_correction_type none
_exptl_crystal_colour colourless
_exptl_crystal_density_diffrn 1.291
_exptl_crystal_density_method 'not measured'
_exptl_crystal_description prism
_exptl_crystal_F_000 736
_exptl_crystal_size_max 0.50
_exptl_crystal_size_mid 0.15
_exptl_crystal_size_min 0.15
_refine_diff_density_max 0.153
_refine_diff_density_min -0.167
_refine_ls_extinction_method none
_refine_ls_goodness_of_fit_all 1.047
_refine_ls_goodness_of_fit_obs 1.053
_refine_ls_hydrogen_treatment 'H atoms refined isotropically'
_refine_ls_matrix_type full
_refine_ls_number_parameters 337
_refine_ls_number_reflns 3728
_refine_ls_number_restraints 0
_refine_ls_restrained_S_all 1.153
_refine_ls_restrained_S_obs 1.053
_refine_ls_R_factor_all 0.0422
_refine_ls_R_factor_obs .0366
_refine_ls_shift/esd_max -0.092
_refine_ls_shift/esd_mean 0.022
_refine_ls_structure_factor_coef Fsqd
_refine_ls_weighting_details 'w = 1/[\s^2^(Fo^2^)+(0.0345P)^2^+0.1922P] where P = (Fo^2^+2Fc^2^)/3'
_refine_ls_weighting_scheme calc
_refine_ls_wR_factor_all 0.1156
_refine_ls_wR_factor_obs .0996
_reflns_number_observed 3594
_reflns_number_total '4083 (94% of theoretical)'
_reflns_observed_criterion >2sigma(I)
_cod_data_source_file ha1184.cif
_cod_data_source_block I
_cod_depositor_comments
;
The following automatic conversions were performed:

'_refine_ls_weighting_scheme' value 'calc w =
1/[\s^2^(Fo^2^)+(0.0345P)^2^+0.1922P] where P = (Fo^2^+2Fc^2^)/3' was
changed to 'calc'. New tag '_refine_ls_weighting_details' was
created. The value of the new tag was set to 'w =
1/[\s^2^(Fo^2^)+(0.0345P)^2^+0.1922P] where P = (Fo^2^+2Fc^2^)/3'.

Automatic conversion script
Id: cif_fix_values 3143 2015-03-26 13:38:13Z robertas 
;
_cod_database_code 2006224

loop_
_symmetry_equiv_pos_as_xyz
'x, y, z'
'-x+1/2, -y, z+1/2'
'-x, y+1/2, -z+1/2'
'x+1/2, -y+1/2, -z'

loop_
_atom_site_aniso_label
_atom_site_aniso_U_11
_atom_site_aniso_U_22
_atom_site_aniso_U_33
_atom_site_aniso_U_12
_atom_site_aniso_U_13
_atom_site_aniso_U_23
O1 .0496(7) .0434(5) .0661(7) -.0021(5) .0078(6) -.0073(5)
O2 .0364(6) .0494(6) .0582(7) -.0070(5) .0022(5) -.0053(5)
O3 .0383(6) .0573(7) .0738(8) .0028(5) -.0174(6) -.0064(6)
O4 .1064(12) .0488(6) .0482(6) -.0249(7) .0140(7) .0035(5)
O5 .0465(7) .0610(7) .0360(5) .0018(5) .0064(5) .0046(5)
C1 .0339(8) .0410(7) .0395(7) -.0019(5) -.0045(5) .0045(5)
C2 .0382(7) .0412(7) .0337(6) -.0013(5) .0019(5) .0033(5)
C4 .0320(7) .0518(8) .0410(7) -.0023(6) -.0014(6) -.0041(6)
C5 .0290(7) .0435(7) .0344(6) .0013(5) -.0002(5) -.0019(5)
C6 .0416(8) .0433(7) .0404(7) .0078(6) .0009(6) -.0055(6)
C7 .0548(9) .0323(6) .0424(7) .0042(6) .0001(7) -.0031(5)
C8 .0375(7) .0333(6) .0366(6) .0014(5) .0014(5) .0003(5)
C9 .0294(7) .0342(6) .0357(6) -.0004(5) .0025(5) .0005(5)
C10 .0248(6) .0368(6) .0347(6) -.0010(5) -.0007(5) .0020(5)
C11 .0424(8) .0310(6) .0357(6) .0003(5) .0022(5) .0017(5)
C12 .0457(8) .0333(6) .0354(6) .0029(6) .0039(6) .0014(5)
C13 .0385(7) .0340(6) .0334(6) .0003(5) .0039(5) .0017(5)
C14 .0479(9) .0335(6) .0384(7) -.0012(6) .0017(6) .0010(5)
C15 .0388(7) .0430(7) .0369(6) -.0042(6) .0024(6) .0054(5)
C16 .0664(11) .0471(8) .0401(7) .0023(8) .0150(7) .0035(6)
C17 .0408(8) .0491(8) .0430(7) -.0001(6) .0017(6) .0020(6)
C18 .0582(13) .0606(12) .087(2) -.0011(9) -.0229(12) -.0244(12)
C19 .0360(8) .0658(10) .0378(7) -.0004(7) .0049(6) -.0020(7)
C20 .0306(7) .0478(8) .0479(8) -.0016(6) .0047(6) .0000(7)

loop_
_atom_site_label
_atom_site_fract_x
_atom_site_fract_y
_atom_site_fract_z
_atom_site_U_iso_or_equiv
_atom_site_thermal_displace_type
_atom_site_calc_flag
_atom_site_refinement_flags
_atom_site_occupancy
_atom_site_disorder_group
_atom_site_type_symbol
O1 .6823(2) 1.00469(11) .89190(5) .0531(3) Uani d . 1 . O
O2 .4065(2) 1.13364(12) .91164(5) .0480(3) Uani d . 1 . O
O3 1.0506(2) 1.39752(14) .96728(5) .0565(3) Uani d . 1 . O
O4 .8389(3) 1.60388(13) .68784(5) .0678(4) Uani d . 1 . O
O5 .8800(2) 1.43550(12) .61320(4) .0478(3) Uani d . 1 . O
C1 .7545(2) 1.22309(14) .92163(5) .0382(3) Uani d . 1 . C
C2 .6137(2) 1.11047(13) .90620(5) .0377(3) Uani d . 1 . C
C4 .9311(3) 1.4901(2) .96295(5) .0416(3) Uani d . 1 . C
C5 .7044(2) 1.47205(13) .94205(5) .0356(3) Uani d . 1 . C
C6 .6106(3) 1.5996(2) .91994(5) .0418(3) Uani d . 1 . C
C7 .7062(3) 1.63619(14) .87113(6) .0432(3) Uani d . 1 . C
C8 .6742(2) 1.52414(12) .83505(5) .0358(3) Uani d . 1 . C
C9 .7820(2) 1.39615(13) .85292(5) .0331(3) Uani d . 1 . C
C10 .6838(2) 1.36064(12) .90346(5) .0321(3) Uani d . 1 . C
C11 .7200(3) 1.28781(13) .81628(5) .0364(3) Uani d . 1 . C
C12 .7833(3) 1.31991(13) .76383(5) .0381(3) Uani d . 1 . C
C13 .6941(3) 1.45303(13) .74606(5) .0353(3) Uani d . 1 . C
C14 .7427(3) 1.56094(15) .78349(5) .0399(3) Uani d . 1 . C
C15 .7955(3) 1.49145(15) .69748(5) .0396(3) Uani d . 1 . C
C16 .8338(4) 1.3858(2) .65993(6) .0512(4) Uani d . 1 . C
C17 .4502(3) 1.4437(2) .73617(6) .0443(3) Uani d . 1 . C
C18 .9960(4) 1.6206(2) .98348(11) .0688(6) Uani d . 1 . C
C19 .5695(3) 1.4380(2) .98749(6) .0465(4) Uani d . 1 . C
C20 1.0289(3) 1.4091(2) .85445(6) .0421(3) Uani d . 1 . C
H1A .906(4) 1.2073(19) .9107(7) .054(5) Uiso d . 1 . H
H1B .749(3) 1.2164(19) .9573(8) .049(5) Uiso d . 1 . H
H2 .330(4) 1.060(2) .9041(8) .060(6) Uiso d . 1 . H
H5 1.025(5) 1.465(2) .6126(10) .071(7) Uiso d . 1 . H
H6A .621(3) 1.6734(18) .9425(7) .043(5) Uiso d . 1 . H
H6B .452(4) 1.584(2) .9169(7) .055(6) Uiso d . 1 . H
H7A .637(4) 1.719(2) .8571(7) .051(5) Uiso d . 1 . H
H7B .868(5) 1.658(2) .8724(9) .072(7) Uiso d . 1 . H
H8 .511(3) 1.506(2) .8347(7) .043(5) Uiso d . 1 . H
H10 .522(3) 1.3563(17) .8992(7) .041(5) Uiso d . 1 . H
H11A .790(3) 1.2087(19) .8263(6) .044(4) Uiso d . 1 . H
H11B .562(3) 1.2705(17) .8174(6) .038(4) Uiso d . 1 . H
H12A .948(4) 1.3186(19) .7626(7) .050(5) Uiso d . 1 . H
H12B .729(3) 1.2446(17) .7410(7) .044(5) Uiso d . 1 . H
H14A .898(4) 1.577(2) .7840(7) .048(5) Uiso d . 1 . H
H14B .669(4) 1.648(2) .7754(9) .065(6) Uiso d . 1 . H
H16A .712(5) 1.331(3) .6577(10) .078(7) Uiso d . 1 . H
H16B .956(5) 1.330(3) .6743(9) .073(7) Uiso d . 1 . H
H18A .894(5) 1.657(3) 1.0032(12) .090(9) Uiso d . 1 . H
H18B 1.131(6) 1.611(3) .9992(12) .092(9) Uiso d . 1 . H
H18C 1.001(6) 1.681(4) .9589(15) .109(11) Uiso d . 1 . H
H19A .637(4) 1.358(2) 1.0078(9) .064(6) Uiso d . 1 . H
H19B .414(5) 1.421(3) .9782(10) .078(7) Uiso d . 1 . H
H19C .568(5) 1.513(3) 1.0089(11) .075(7) Uiso d . 1 . H
H20A 1.079(4) 1.486(2) .8736(9) .063(6) Uiso d . 1 . H
H20B 1.095(5) 1.329(3) .8714(10) .079(7) Uiso d . 1 . H
H20C 1.092(5) 1.423(3) .8221(11) .080(7) Uiso d . 1 . H
H17A .372(5) 1.408(3) .7639(10) .074(7) Uiso d . 1 . H
H17B .432(4) 1.373(2) .7101(10) .072(7) Uiso d . 1 . H
H17C .386(5) 1.532(3) .7263(10) .076(7) Uiso d . 1 . H

loop_
_atom_type_symbol
_atom_type_description
_atom_type_scat_dispersion_real
_atom_type_scat_dispersion_imag
_atom_type_scat_source
C C 0.0033 0.0016 'International Tables Vol C Tables 4.2.6.8 and 6.1.1.4'
H H 0.0000 0.0000 'International Tables Vol C Tables 4.2.6.8 and 6.1.1.4'
O O 0.0106 0.0060 'International Tables Vol C Tables 4.2.6.8 and 6.1.1.4'

loop_
_geom_angle_atom_site_label_1
_geom_angle_atom_site_label_2
_geom_angle_atom_site_label_3
_geom_angle
_geom_angle_publ_flag
C2 O2 H2 109.8(15) ?
C16 O5 H5 108.7(16) ?
C2 C1 C10 115.53(12) no
C2 C1 H1A 109.9(12) ?
C10 C1 H1A 108.3(12) ?
C2 C1 H1B 102.1(12) ?
C10 C1 H1B 112.1(11) ?
H1A C1 H1B 108.7(17) ?
O1 C2 O2 122.33(14) no
O1 C2 C1 123.97(15) no
O2 C2 C1 113.62(13) no
O3 C4 C18 119.2(2) no
O3 C4 C5 120.69(14) no
C18 C4 C5 119.73(15) no
C4 C5 C6 113.24(13) no
C4 C5 C19 102.69(12) no
C6 C5 C19 107.64(13) no
C4 C5 C10 114.77(12) no
C6 C5 C10 107.94(11) no
C19 C5 C10 110.26(12) no
C7 C6 C5 114.09(12) no
C7 C6 H6A 110.5(11) ?
C5 C6 H6A 111.5(11) ?
C7 C6 H6B 110.4(12) ?
C5 C6 H6B 105.8(12) ?
H6A C6 H6B 103.8(16) ?
C6 C7 C8 110.19(13) no
C6 C7 H7A 112.1(12) ?
C8 C7 H7A 108.1(11) ?
C6 C7 H7B 113.8(15) ?
C8 C7 H7B 107.8(14) ?
H7A C7 H7B 104.5(19) ?
C7 C8 C14 112.82(12) no
C7 C8 C9 111.34(12) no
C14 C8 C9 112.45(12) no
C7 C8 H8 105.6(11) ?
C14 C8 H8 108.0(11) ?
C9 C8 H8 106.1(11) ?
C20 C9 C11 109.11(12) no
C20 C9 C8 111.65(12) no
C11 C9 C8 106.47(11) no
C20 C9 C10 112.56(12) no
C11 C9 C10 108.77(11) no
C8 C9 C10 108.06(11) no
C1 C10 C5 114.27(11) no
C1 C10 C9 112.73(11) no
C5 C10 C9 114.15(11) no
C1 C10 H10 106.2(10) ?
C5 C10 H10 101.1(10) ?
C9 C10 H10 107.1(11) ?
C12 C11 C9 113.70(12) no
C12 C11 H11A 109.5(11) ?
C9 C11 H11A 107.3(11) ?
C12 C11 H11B 108.6(10) ?
C9 C11 H11B 110.5(10) ?
H11A C11 H11B 107.0(16) ?
C11 C12 C13 113.21(12) no
C11 C12 H12A 106.5(11) ?
C13 C12 H12A 111.1(11) ?
C11 C12 H12B 109.3(10) ?
C13 C12 H12B 109.6(10) ?
H12A C12 H12B 107.0(16) ?
C15 C13 C14 108.99(12) no
C15 C13 C12 110.74(12) no
C14 C13 C12 109.98(12) no
C15 C13 C17 105.35(12) no
C14 C13 C17 110.84(13) no
C12 C13 C17 110.84(13) no
C8 C14 C13 113.29(12) no
C8 C14 H14A 107.5(12) ?
C13 C14 H14A 108.9(12) ?
C8 C14 H14B 106.9(14) ?
C13 C14 H14B 112.7(14) ?
H14A C14 H14B 107.4(18) ?
O4 C15 C16 119.17(14) no
O4 C15 C13 121.85(14) no
C16 C15 C13 118.93(12) no
O5 C16 C15 113.79(13) no
O5 C16 H16A 108.4(17) ?
C15 C16 H16A 109.7(17) ?
O5 C16 H16B 113.5(15) ?
C15 C16 H16B 104.3(15) ?
H16A C16 H16B 107.(2) ?
C13 C17 H17A 112.0(16) ?
C13 C17 H17B 105.8(15) ?
H17A C17 H17B 104.(2) ?
C13 C17 H17C 112.4(17) ?
H17A C17 H17C 110.(2) ?
H17B C17 H17C 113.(2) ?
C4 C18 H18A 114.(2) ?
C4 C18 H18B 108.7(18) ?
H18A C18 H18B 112.(3) ?
C4 C18 H18C 109.(2) ?
H18A C18 H18C 101.(3) ?
H18B C18 H18C 112.(3) ?
C5 C19 H19A 112.4(14) ?
C5 C19 H19B 110.5(15) ?
H19A C19 H19B 112.(2) ?
C5 C19 H19C 108.9(17) ?
H19A C19 H19C 107.(2) ?
H19B C19 H19C 106.(2) ?
C9 C20 H20A 113.2(15) ?
C9 C20 H20B 109.9(15) ?
H20A C20 H20B 105.(2) ?
C9 C20 H20C 112.6(18) ?
H20A C20 H20C 104.(2) ?
H20B C20 H20C 112.(2) ?

loop_
_geom_bond_atom_site_label_1
_geom_bond_atom_site_label_2
_geom_bond_site_symmetry_2
_geom_bond_distance
_geom_bond_publ_flag
O1 C2 . 1.222(2) yes
O2 C2 . 1.317(2) yes
O2 H2 . .91(2) ?
O3 C4 . 1.204(2) yes
O4 C15 . 1.204(2) yes
O5 C16 . 1.414(2) yes
O5 H5 . .95(3) ?
C1 C2 . 1.502(2) yes
C1 C10 . 1.548(2) yes
C1 H1A . 1.00(2) ?
C1 H1B . .99(2) ?
C4 C18 . 1.497(3) yes
C4 C5 . 1.532(2) yes
C5 C6 . 1.546(2) yes
C5 C19 . 1.547(2) yes
C5 C10 . 1.559(2) yes
C6 C7 . 1.518(2) yes
C6 H6A . .98(2) ?
C6 H6B . 1.00(2) ?
C7 C8 . 1.526(2) yes
C7 H7A . 1.02(2) ?
C7 H7B . 1.03(3) ?
C8 C14 . 1.531(2) yes
C8 C9 . 1.544(2) yes
C8 H8 . 1.03(2) ?
C9 C20 . 1.540(2) yes
C9 C11 . 1.544(2) yes
C9 C10 . 1.564(2) yes
C10 H10 . 1.01(2) ?
C11 C12 . 1.535(2) yes
C11 H11A . .96(2) ?
C11 H11B . 1.00(2) ?
C12 C13 . 1.542(2) yes
C12 H12A . 1.02(2) ?
C12 H12B . 1.05(2) ?
C13 C15 . 1.531(2) yes
C13 C14 . 1.536(2) yes
C13 C17 . 1.543(2) yes
C14 H14A . .98(2) ?
C14 H14B . 1.02(2) ?
C15 C16 . 1.511(2) yes
C16 H16A . .94(3) ?
C16 H16B . 1.03(3) ?
C17 H17A . .98(3) ?
C17 H17B . 1.02(3) ?
C17 H17C . 1.02(3) ?
C18 H18A . .91(3) ?
C18 H18B . .95(4) ?
C18 H18C . .92(4) ?
C19 H19A . 1.07(2) ?
C19 H19B . 1.02(3) ?
C19 H19C . .97(3) ?
C20 H20A . 1.00(3) ?
C20 H20B . 1.03(3) ?
C20 H20C . .99(3) ?

loop_
_geom_torsion_atom_site_label_1
_geom_torsion_atom_site_label_2
_geom_torsion_atom_site_label_3
_geom_torsion_atom_site_label_4
_geom_torsion
_geom_torsion_publ_flag
C5 C6 C7 C8 57.5(2) no
C6 C7 C8 C9 -59.3(2) no
C7 C8 C9 C10 57.8(2) no
C8 C9 C10 C5 -56.03(15) no
C9 C10 C5 C6 52.9(2) no
C10 C5 C6 C7 -53.1(2) no
C10 C1 C2 O1 137.05(15) ?
C10 C1 C2 O2 -46.0(2) ?
O3 C4 C5 C6 -156.5(2) ?
C18 C4 C5 C6 30.6(2) ?
O3 C4 C5 C19 87.7(2) ?
C18 C4 C5 C19 -85.2(2) ?
O3 C4 C5 C10 -31.9(2) ?
C18 C4 C5 C10 155.2(2) ?
C4 C5 C6 C7 75.1(2) ?
C19 C5 C6 C7 -172.12(13) ?
C6 C7 C8 C14 173.13(13) ?
C7 C8 C9 C20 -66.5(2) ?
C14 C8 C9 C20 61.3(2) ?
C8 C9 C11 C12 56.6(2) no
C9 C11 C12 C13 -54.7(2) no
C11 C12 C13 C14 49.0(2) no
C12 C13 C14 C8 -50.9(2) no
C13 C14 C8 C9 57.8(2) no
C7 C8 C9 C11 174.52(12) ?
C14 C8 C9 C11 -57.7(2) no
C14 C8 C9 C10 -174.44(11) ?
C2 C1 C10 C5 138.62(12) ?
C2 C1 C10 C9 -88.88(15) ?
C4 C5 C10 C1 57.4(2) ?
C6 C5 C10 C1 -175.33(12) ?
C19 C5 C10 C1 -58.0(2) ?
C4 C5 C10 C9 -74.46(15) ?
C19 C5 C10 C9 170.18(12) ?
C20 C9 C10 C1 -64.8(2) ?
C11 C9 C10 C1 56.23(15) ?
C8 C9 C10 C1 171.42(11) ?
C20 C9 C10 C5 67.7(2) ?
C11 C9 C10 C5 -171.22(11) ?
C20 C9 C11 C12 -64.0(2) ?
C10 C9 C11 C12 172.85(12) ?
C11 C12 C13 C15 169.55(13) ?
C11 C12 C13 C17 -73.9(2) ?
C7 C8 C14 C13 -175.24(14) ?
C15 C13 C14 C8 -172.43(13) ?
C17 C13 C14 C8 72.1(2) ?
C14 C13 C15 O4 -22.0(2) ?
C12 C13 C15 O4 -143.1(2) ?
C17 C13 C15 O4 97.0(2) ?
C14 C13 C15 C16 160.4(2) ?
C12 C13 C15 C16 39.3(2) ?
C17 C13 C15 C16 -80.6(2) ?
O4 C15 C16 O5 -11.6(3) ?
C13 C15 C16 O5 166.1(2) ?

loop_
_cod_related_entry_id
_cod_related_entry_database
_cod_related_entry_code
1 ChemSpider 8241284
